data_7002524
loop_
_publ_author_name
'Whitelaw, Emma L.'
'Jones, Matthew D.'
'Mahon, Mary F.'
'Kociok-Kohn, Gabriele'

_publ_section_title
;
 Novel Ti(iv) and Zr(iv) complexes and their application in the
 ring-opening polymerisation of cyclic esters
;
_journal_issue 41
_journal_name_full 'Dalton Transactions'
_journal_page_first 9020
_journal_page_last 9025
_journal_paper_doi 10.1039/b911545e
_journal_year 2009
_chemical_formula_sum 'C93 H136 N2 O8 Zr2'
_chemical_formula_weight 1592.48
_chemical_name_systematic
;
?
;
_space_group_IT_number 2
_symmetry_cell_setting triclinic
_symmetry_space_group_name_Hall '-P 1'
_symmetry_space_group_name_H-M 'P -1'
_atom_sites_solution_hydrogens geom
_atom_sites_solution_primary direct
_atom_sites_solution_secondary difmap
_audit_creation_method SHELXL-97
_cell_angle_alpha 103.5680(10)
_cell_angle_beta 101.1950(10)
_cell_angle_gamma 96.8930(10)
_cell_formula_units_Z 1
_cell_length_a 11.3349(3)
_cell_length_b 13.6262(3)
_cell_length_c 15.5329(4)
_cell_measurement_reflns_used 9114
_cell_measurement_temperature 150(2)
_cell_measurement_theta_max 24.11
_cell_measurement_theta_min 3.51
_cell_volume 2253.01(10)
_computing_cell_refinement 'HKL Scalepack (Otwinski & Minor, 1997)'
_computing_data_collection 'Collect (Nonius BV, 1997-2000)'
_computing_data_reduction
;
DENZO-SCALEPACK Z. Otwinowski and W. Minor, "
Processing of X-ray Diffraction Data Collected in Oscillation Mode ",
Methods in Enzymology, Volume 276: Macromolecular Crystallography,
part A, p.307-326, 1997,C.W. Carter, Jr. & R. M. Sweet, Eds., Academic Press.
;
_computing_molecular_graphics 'ORTEP3 for Windows - Farrugia, L. J. J. Appl. Crystallogr. 1997, 30, 565'
_computing_publication_material
;
'WinGX publication routines, Farrugia,
L. J., J. Appl. Crystallogr., 1999, 32, 837-838
;
_computing_structure_refinement
;
SHELXL97 -Program for Crystal Structure Analysis (Release 97-2).
Sheldrick, G.M., Instit\"ut f\"ur Anorganische Chemie der Universit\"at,
Tammanstrasse 4, D-3400 G\"ottingen, Germany, 1998
;
_computing_structure_solution
;
SIR97- Altomare A., Burla M.C., Camalli M., Cascarano G.L., Giacovazzo C. ,
Guagliardi A., Moliterni A.G.G., Polidori G.,Spagna R.
(1999) J. Appl. Cryst. 32, 115-119
;
_diffrn_ambient_temperature 150(2)
_diffrn_measured_fraction_theta_full 0.982
_diffrn_measured_fraction_theta_max 0.982
_diffrn_measurement_device_type 'Nonius Kappa CCD'
_diffrn_measurement_method '120 2.0 degree images with \w scan'
_diffrn_radiation_monochromator graphite
_diffrn_radiation_source 'fine-focus sealed tube'
_diffrn_radiation_type MoK\a
_diffrn_radiation_wavelength 0.71073
_diffrn_reflns_av_R_equivalents 0.0442
_diffrn_reflns_av_sigmaI/netI 0.0627
_diffrn_reflns_limit_h_max 12
_diffrn_reflns_limit_h_min -12
_diffrn_reflns_limit_k_max 15
_diffrn_reflns_limit_k_min -15
_diffrn_reflns_limit_l_max 17
_diffrn_reflns_limit_l_min -17
_diffrn_reflns_number 16004
_diffrn_reflns_theta_full 24.03
_diffrn_reflns_theta_max 24.03
_diffrn_reflns_theta_min 3.52
_exptl_absorpt_coefficient_mu 0.284
_exptl_absorpt_correction_type none
_exptl_crystal_colour colourless
_exptl_crystal_density_diffrn 1.174
_exptl_crystal_density_method 'not measured'
_exptl_crystal_description block
_exptl_crystal_F_000 852
_exptl_crystal_size_max 0.20
_exptl_crystal_size_mid 0.15
_exptl_crystal_size_min 0.10
_refine_diff_density_max 0.339
_refine_diff_density_min -0.399
_refine_diff_density_rms 0.056
_refine_ls_extinction_method none
_refine_ls_goodness_of_fit_ref 1.036
_refine_ls_hydrogen_treatment constr
_refine_ls_matrix_type full
_refine_ls_number_parameters 505
_refine_ls_number_reflns 6964
_refine_ls_number_restraints 17
_refine_ls_restrained_S_all 1.042
_refine_ls_R_factor_all 0.0556
_refine_ls_R_factor_gt 0.0401
_refine_ls_shift/su_max 0.001
_refine_ls_shift/su_mean 0.000
_refine_ls_structure_factor_coef Fsqd
_refine_ls_weighting_details 'calc w=1/[\s^2^(Fo^2^)+(0.0300P)^2^+1.4611P] where P=(Fo^2^+2Fc^2^)/3'
_refine_ls_weighting_scheme calc
_refine_ls_wR_factor_gt 0.0892
_refine_ls_wR_factor_ref 0.0971
_reflns_number_gt 5763
_reflns_number_total 6964
_reflns_threshold_expression >2sigma(I)
_cod_data_source_file b911545e.txt
_cod_data_source_block Zr(2)(OiPr)
_cod_original_sg_symbol_H-M P-1
_cod_database_code 7002524

loop_
_symmetry_equiv_pos_as_xyz
'x, y, z'
'-x, -y, -z'

loop_
_atom_site_label
_atom_site_type_symbol
_atom_site_fract_x
_atom_site_fract_y
_atom_site_fract_z
_atom_site_U_iso_or_equiv
_atom_site_adp_type
_atom_site_occupancy
_atom_site_symmetry_multiplicity
_atom_site_calc_flag
_atom_site_refinement_flags
_atom_site_disorder_assembly
_atom_site_disorder_group
Zr Zr -0.04179(2) 0.61883(2) 0.473819(19) 0.02478(10) Uani 1 1 d . . .
O1 O -0.20674(17) 0.60288(16) 0.48711(13) 0.0338(5) Uani 1 1 d . . .
N1 N 0.1535(2) 0.65219(16) 0.43189(15) 0.0248(5) Uani 1 1 d . . .
C1 C -0.3253(3) 0.6006(3) 0.5054(2) 0.0405(8) Uani 1 1 d . . .
H1 H -0.3312 0.5607 0.5513 0.049 Uiso 1 1 calc R . .
O2 O 0.03922(17) 0.74817(14) 0.56628(13) 0.0300(5) Uani 1 1 d . . .
C2 C -0.4201(3) 0.5469(3) 0.4192(3) 0.0565(10) Uani 1 1 d . . .
H2A H -0.4159 0.5854 0.3736 0.085 Uiso 1 1 calc R . .
H2B H -0.5015 0.5430 0.4322 0.085 Uiso 1 1 calc R . .
H2C H -0.4046 0.4775 0.3958 0.085 Uiso 1 1 calc R . .
O3 O 0.00704(16) 0.47333(14) 0.41978(12) 0.0255(4) Uani 1 1 d . . .
C3 C -0.3426(4) 0.7089(3) 0.5454(3) 0.0675(12) Uani 1 1 d . . .
H3A H -0.2764 0.7416 0.5991 0.101 Uiso 1 1 calc R . .
H3B H -0.4211 0.7073 0.5631 0.101 Uiso 1 1 calc R . .
H3C H -0.3416 0.7481 0.5000 0.101 Uiso 1 1 calc R . .
O4 O -0.08761(17) 0.65096(14) 0.35443(12) 0.0279(4) Uani 1 1 d . . .
C4 C 0.1445(3) 0.8191(2) 0.59662(19) 0.0294(7) Uani 1 1 d . . .
C5 C 0.1457(3) 0.9210(2) 0.6447(2) 0.0341(7) Uani 1 1 d . . .
C6 C 0.2574(3) 0.9868(2) 0.6706(2) 0.0390(8) Uani 1 1 d . . .
H6 H 0.2599 1.0556 0.7033 0.047 Uiso 1 1 calc R . .
C7 C 0.3660(3) 0.9593(2) 0.6520(2) 0.0344(7) Uani 1 1 d . . .
C8 C 0.3605(3) 0.8588(2) 0.60335(19) 0.0307(7) Uani 1 1 d . . .
H8 H 0.4326 0.8373 0.5887 0.037 Uiso 1 1 calc R . .
C9 C 0.2518(3) 0.7890(2) 0.57560(18) 0.0275(6) Uani 1 1 d . . .
C10 C 0.0305(3) 0.9583(2) 0.6701(3) 0.0481(9) Uani 1 1 d . . .
C11 C -0.0729(4) 0.9420(4) 0.5833(3) 0.0759(13) Uani 1 1 d . . .
H11A H -0.0496 0.9885 0.5477 0.114 Uiso 1 1 calc R . .
H11B H -0.1487 0.9563 0.6012 0.114 Uiso 1 1 calc R . .
H11C H -0.0854 0.8709 0.5465 0.114 Uiso 1 1 calc R . .
C12 C -0.0174(4) 0.8996(3) 0.7318(3) 0.0643(12) Uani 1 1 d . . .
H12A H -0.0472 0.8277 0.6980 0.097 Uiso 1 1 calc R . .
H12B H -0.0845 0.9297 0.7528 0.097 Uiso 1 1 calc R . .
H12C H 0.0485 0.9036 0.7844 0.097 Uiso 1 1 calc R . .
C13 C 0.0557(4) 1.0731(3) 0.7182(4) 0.0855(17) Uani 1 1 d . . .
H13A H 0.1176 1.0864 0.7752 0.128 Uiso 1 1 calc R . .
H13B H -0.0198 1.0944 0.7316 0.128 Uiso 1 1 calc R . .
H13C H 0.0854 1.1119 0.6787 0.128 Uiso 1 1 calc R . .
C14 C 0.4841(3) 1.0393(2) 0.6833(2) 0.0438(8) Uani 1 1 d . . .
C15 C 0.5061(4) 1.0893(3) 0.7863(2) 0.0556(10) Uani 1 1 d . . .
H15A H 0.5808 1.1409 0.8062 0.083 Uiso 1 1 calc R . .
H15B H 0.5149 1.0366 0.8194 0.083 Uiso 1 1 calc R . .
H15C H 0.4366 1.1221 0.7987 0.083 Uiso 1 1 calc R . .
C16 C 0.4697(4) 1.1217(3) 0.6316(3) 0.0585(10) Uani 1 1 d . . .
H16A H 0.4620 1.0910 0.5666 0.088 Uiso 1 1 calc R . .
H16B H 0.5416 1.1762 0.6548 0.088 Uiso 1 1 calc R . .
H16C H 0.3964 1.1505 0.6403 0.088 Uiso 1 1 calc R . .
C17 C 0.5966(3) 0.9917(3) 0.6664(3) 0.0617(12) Uani 1 1 d . . .
H17A H 0.5863 0.9616 0.6010 0.093 Uiso 1 1 calc R . .
H17B H 0.6055 0.9382 0.6986 0.093 Uiso 1 1 calc R . .
H17C H 0.6697 1.0450 0.6889 0.093 Uiso 1 1 calc R . .
C18 C 0.2490(3) 0.6817(2) 0.51938(18) 0.0279(6) Uani 1 1 d . . .
H18A H 0.3300 0.6765 0.5055 0.033 Uiso 1 1 calc R . .
H18B H 0.2330 0.6326 0.5555 0.033 Uiso 1 1 calc R . .
C19 C 0.1679(2) 0.5571(2) 0.36992(18) 0.0242(6) Uani 1 1 d . . .
C20 C 0.0854(2) 0.4699(2) 0.36194(18) 0.0252(6) Uani 1 1 d . . .
C21 C 0.0861(3) 0.3797(2) 0.29781(19) 0.0300(7) Uani 1 1 d . . .
H21 H 0.0280 0.3201 0.2900 0.036 Uiso 1 1 calc R . .
C22 C 0.1720(3) 0.3774(2) 0.24541(19) 0.0314(7) Uani 1 1 d . . .
H22 H 0.1727 0.3152 0.2024 0.038 Uiso 1 1 calc R . .
C23 C 0.2573(3) 0.4632(2) 0.25374(19) 0.0303(7) Uani 1 1 d . . .
C24 C 0.2536(3) 0.5539(2) 0.31714(18) 0.0274(6) Uani 1 1 d . . .
H24 H 0.3105 0.6139 0.3241 0.033 Uiso 1 1 calc R . .
C25 C 0.3479(3) 0.4597(2) 0.1946(2) 0.0404(8) Uani 1 1 d . . .
H25A H 0.4120 0.4230 0.2160 0.061 Uiso 1 1 calc R . .
H25B H 0.3845 0.5298 0.1978 0.061 Uiso 1 1 calc R . .
H25C H 0.3062 0.4241 0.1315 0.061 Uiso 1 1 calc R . .
C26 C 0.1547(3) 0.7378(2) 0.38632(19) 0.0274(6) Uani 1 1 d . . .
H26A H 0.1270 0.7961 0.4236 0.033 Uiso 1 1 calc R . .
H26B H 0.2394 0.7613 0.3831 0.033 Uiso 1 1 calc R . .
C27 C 0.0744(3) 0.7065(2) 0.29217(18) 0.0262(6) Uani 1 1 d . . .
C28 C -0.0485(3) 0.6650(2) 0.27998(19) 0.0258(6) Uani 1 1 d . . .
C29 C -0.1283(3) 0.6398(2) 0.19335(19) 0.0279(6) Uani 1 1 d . . .
C30 C -0.0770(3) 0.6559(2) 0.1218(2) 0.0344(7) Uani 1 1 d . . .
H30 H -0.1292 0.6388 0.0627 0.041 Uiso 1 1 calc R . .
C31 C 0.0451(3) 0.6953(2) 0.1312(2) 0.0354(7) Uani 1 1 d . A .
C32 C 0.1193(3) 0.7203(2) 0.21820(19) 0.0301(7) Uani 1 1 d . . .
H32 H 0.2032 0.7476 0.2273 0.036 Uiso 1 1 calc R . .
C33 C -0.2641(3) 0.5993(2) 0.1793(2) 0.0339(7) Uani 1 1 d . . .
C34 C -0.3353(3) 0.5813(3) 0.0804(2) 0.0507(9) Uani 1 1 d . . .
H34A H -0.3259 0.6456 0.0625 0.076 Uiso 1 1 calc R . .
H34B H -0.4220 0.5573 0.0756 0.076 Uiso 1 1 calc R . .
H34C H -0.3035 0.5295 0.0402 0.076 Uiso 1 1 calc R . .
C35 C -0.3212(3) 0.6778(2) 0.2390(2) 0.0373(7) Uani 1 1 d . . .
H35A H -0.2806 0.6892 0.3031 0.056 Uiso 1 1 calc R . .
H35B H -0.4084 0.6518 0.2300 0.056 Uiso 1 1 calc R . .
H35C H -0.3112 0.7427 0.2220 0.056 Uiso 1 1 calc R . .
C36 C -0.2807(3) 0.4959(2) 0.2035(2) 0.0427(8) Uani 1 1 d . . .
H36A H -0.2421 0.4472 0.1658 0.064 Uiso 1 1 calc R . .
H36B H -0.3680 0.4689 0.1922 0.064 Uiso 1 1 calc R . .
H36C H -0.2424 0.5058 0.2679 0.064 Uiso 1 1 calc R . .
C37 C 0.0976(3) 0.7114(3) 0.0510(2) 0.0493(9) Uani 1 1 d D . .
C38 C 0.2152(4) 0.6610(4) 0.0517(3) 0.0570(14) Uani 0.847(6) 1 d PD A 1
H38A H 0.2719 0.6882 0.1113 0.085 Uiso 0.847(6) 1 calc PR A 1
H38B H 0.2546 0.6768 0.0045 0.085 Uiso 0.847(6) 1 calc PR A 1
H38C H 0.1924 0.5865 0.0396 0.085 Uiso 0.847(6) 1 calc PR A 1
C39 C 0.0124(5) 0.6658(6) -0.0390(3) 0.081(2) Uani 0.847(6) 1 d PD A 1
H39A H 0.0519 0.6789 -0.0870 0.121 Uiso 0.847(6) 1 calc PR A 1
H39B H -0.0616 0.6966 -0.0413 0.121 Uiso 0.847(6) 1 calc PR A 1
H39C H -0.0094 0.5917 -0.0482 0.121 Uiso 0.847(6) 1 calc PR A 1
C40 C 0.1408(5) 0.8271(4) 0.0668(3) 0.0600(15) Uani 0.847(6) 1 d PD A 1
H40A H 0.1975 0.8544 0.1265 0.090 Uiso 0.847(6) 1 calc PR A 1
H40B H 0.0701 0.8622 0.0648 0.090 Uiso 0.847(6) 1 calc PR A 1
H40C H 0.1823 0.8383 0.0193 0.090 Uiso 0.847(6) 1 calc PR A 1
C38A C 0.048(3) 0.6103(16) -0.0294(16) 0.049(7) Uiso 0.153(6) 1 d PD A 2
H38D H -0.0404 0.5922 -0.0383 0.074 Uiso 0.153(6) 1 calc PR A 2
H38E H 0.0872 0.5542 -0.0141 0.074 Uiso 0.153(6) 1 calc PR A 2
H38F H 0.0674 0.6219 -0.0855 0.074 Uiso 0.153(6) 1 calc PR A 2
C39A C 0.012(2) 0.7796(17) 0.0034(16) 0.051(7) Uiso 0.153(6) 1 d PD A 2
H39D H -0.0727 0.7587 0.0055 0.076 Uiso 0.153(6) 1 calc PR A 2
H39E H 0.0181 0.7693 -0.0602 0.076 Uiso 0.153(6) 1 calc PR A 2
H39F H 0.0397 0.8522 0.0358 0.076 Uiso 0.153(6) 1 calc PR A 2
C40A C 0.2210(17) 0.756(2) 0.061(2) 0.068(9) Uiso 0.153(6) 1 d PD A 2
H40D H 0.2336 0.7647 0.0026 0.102 Uiso 0.153(6) 1 calc PR A 2
H40E H 0.2751 0.7115 0.0824 0.102 Uiso 0.153(6) 1 calc PR A 2
H40F H 0.2394 0.8232 0.1059 0.102 Uiso 0.153(6) 1 calc PR A 2
C51 C 0.6709(17) 0.211(2) 0.1751(17) 0.157(8) Uiso 0.50 1 d PD B 1
H51A H 0.6866 0.1895 0.2318 0.236 Uiso 0.50 1 calc PR B 1
H51B H 0.7009 0.2843 0.1880 0.236 Uiso 0.50 1 calc PR B 1
H51C H 0.7134 0.1727 0.1324 0.236 Uiso 0.50 1 calc PR B 1
C52 C 0.5362(12) 0.1882(12) 0.1338(12) 0.127(6) Uiso 0.50 1 d PGD B 1
C53 C 0.5021(17) 0.1515(13) 0.0396(11) 0.200(11) Uiso 0.50 1 d PG B 1
H53 H 0.5624 0.1505 0.0047 0.240 Uiso 0.50 1 calc PR B 1
C54 C 0.380(2) 0.1165(14) -0.0037(8) 0.198(11) Uiso 0.50 1 d PG B 1
H54 H 0.3564 0.0915 -0.0681 0.238 Uiso 0.50 1 calc PR B 1
C55 C 0.2914(13) 0.1180(14) 0.0473(12) 0.31(2) Uiso 0.50 1 d PG B 1
H55 H 0.2078 0.0941 0.0177 0.371 Uiso 0.50 1 calc PR B 1
C56 C 0.3256(13) 0.1547(11) 0.1415(12) 0.166(7) Uiso 0.50 1 d PG B 1
H56 H 0.2653 0.1557 0.1763 0.199 Uiso 0.50 1 calc PR B 1
C57 C 0.4479(15) 0.1897(10) 0.1848(8) 0.181(7) Uiso 0.50 1 d PG B 1
H57 H 0.4713 0.2147 0.2492 0.217 Uiso 0.50 1 calc PR B 1
C61 C 0.182(2) 0.0741(16) -0.0125(14) 0.084(6) Uiso 0.25 1 d PD C 2
H61A H 0.1028 0.0446 -0.0049 0.126 Uiso 0.25 1 calc PR C 2
H61B H 0.2118 0.0224 -0.0545 0.126 Uiso 0.25 1 calc PR C 2
H61C H 0.1732 0.1333 -0.0373 0.126 Uiso 0.25 1 calc PR C 2
C62 C 0.273(2) 0.1080(18) 0.0790(15) 0.090(7) Uiso 0.25 1 d PD C 2
H62A H 0.2901 0.0503 0.1054 0.108 Uiso 0.25 1 calc PR C 2
H62B H 0.2492 0.1624 0.1236 0.108 Uiso 0.25 1 calc PR C 2
C63 C 0.376(3) 0.148(6) 0.040(3) 0.20(3) Uiso 0.25 1 d PD C 2
H63A H 0.3608 0.2111 0.0212 0.240 Uiso 0.25 1 calc PR C 2
H63B H 0.3852 0.0959 -0.0138 0.240 Uiso 0.25 1 calc PR C 2
C64 C 0.488(2) 0.1703(18) 0.1180(15) 0.075(6) Uiso 0.25 1 d PD C 2
H64A H 0.4725 0.2237 0.1678 0.082 Uiso 0.25 1 calc PR C 2
H64B H 0.4887 0.1074 0.1394 0.090 Uiso 0.25 1 calc PR C 2
C65 C 0.6151(15) 0.2031(15) 0.1110(12) 0.069(5) Uiso 0.25 1 d PD C 2
H65A H 0.6131 0.2654 0.0888 0.082 Uiso 0.25 1 calc PR C 2
H65B H 0.6294 0.1494 0.0608 0.082 Uiso 0.25 1 calc PR C 2
C66 C 0.7329(15) 0.2273(15) 0.1870(12) 0.050(4) Uiso 0.25 1 d PD C 2
H66A H 0.8035 0.2449 0.1623 0.075 Uiso 0.25 1 calc PR C 2
H66B H 0.7420 0.1672 0.2104 0.075 Uiso 0.25 1 calc PR C 2
H66C H 0.7279 0.2853 0.2365 0.075 Uiso 0.25 1 calc PR C 2
C71 C 0.166(2) 0.0880(18) 0.0412(18) 0.095(7) Uiso 0.25 1 d PD D 3
H71A H 0.0965 0.0463 -0.0065 0.142 Uiso 0.25 1 calc PR D 3
H71B H 0.1491 0.1575 0.0619 0.142 Uiso 0.25 1 calc PR D 3
H71C H 0.1787 0.0571 0.0925 0.142 Uiso 0.25 1 calc PR D 3
C72 C 0.278(3) 0.093(4) 0.004(3) 0.24(3) Uiso 0.25 1 d PD D 3
H72A H 0.2631 0.1231 -0.0482 0.283 Uiso 0.25 1 calc PR D 3
H72B H 0.2909 0.0216 -0.0198 0.283 Uiso 0.25 1 calc PR D 3
C73 C 0.396(3) 0.152(3) 0.069(3) 0.107(10) Uiso 0.25 1 d PD D 3
H73A H 0.3820 0.1500 0.1300 0.129 Uiso 0.25 1 calc PR D 3
H73B H 0.3937 0.2240 0.0668 0.129 Uiso 0.25 1 calc PR D 3
C74 C 0.529(3) 0.142(3) 0.077(3) 0.181(17) Uiso 0.25 1 d PD D 3
H74A H 0.5615 0.1635 0.0279 0.217 Uiso 0.25 1 calc PR D 3
H74B H 0.5434 0.0726 0.0779 0.217 Uiso 0.25 1 calc PR D 3
C75 C 0.576(3) 0.220(3) 0.169(2) 0.120(10) Uiso 0.25 1 d PD D 3
H75A H 0.5457 0.2008 0.2193 0.144 Uiso 0.25 1 calc PR D 3
H75B H 0.5690 0.2917 0.1688 0.144 Uiso 0.25 1 calc PR D 3
C76 C 0.701(2) 0.192(2) 0.1604(18) 0.075(7) Uiso 0.25 1 d PD D 3
H76A H 0.7617 0.2277 0.2166 0.113 Uiso 0.25 1 calc PR D 3
H76B H 0.7240 0.2133 0.1090 0.113 Uiso 0.25 1 calc PR D 3
H76C H 0.6961 0.1180 0.1502 0.113 Uiso 0.25 1 calc PR D 3

loop_
_atom_site_aniso_label
_atom_site_aniso_U_11
_atom_site_aniso_U_22
_atom_site_aniso_U_33
_atom_site_aniso_U_23
_atom_site_aniso_U_13
_atom_site_aniso_U_12
Zr 0.01674(15) 0.02920(16) 0.03006(16) 0.00852(11) 0.00756(11) 0.00548(11)
O1 0.0181(11) 0.0493(12) 0.0405(12) 0.0188(10) 0.0113(9) 0.0099(9)
N1 0.0200(13) 0.0251(11) 0.0274(12) 0.0031(10) 0.0049(10) 0.0055(9)
C1 0.0153(16) 0.066(2) 0.051(2) 0.0297(17) 0.0140(14) 0.0137(15)
O2 0.0254(11) 0.0302(10) 0.0370(11) 0.0069(9) 0.0139(9) 0.0074(8)
C2 0.0208(18) 0.092(3) 0.064(2) 0.040(2) 0.0074(17) 0.0049(18)
O3 0.0189(10) 0.0308(10) 0.0268(10) 0.0060(8) 0.0077(8) 0.0031(8)
C3 0.045(2) 0.080(3) 0.093(3) 0.027(2) 0.031(2) 0.034(2)
O4 0.0205(10) 0.0341(10) 0.0317(11) 0.0121(9) 0.0073(8) 0.0058(8)
C4 0.0263(16) 0.0304(15) 0.0319(16) 0.0072(13) 0.0095(13) 0.0041(13)
C5 0.0372(19) 0.0277(15) 0.0424(18) 0.0080(13) 0.0193(15) 0.0110(13)
C6 0.044(2) 0.0262(15) 0.0455(19) 0.0001(14) 0.0182(16) 0.0055(14)
C7 0.0324(18) 0.0319(16) 0.0348(17) 0.0027(13) 0.0082(14) 0.0019(13)
C8 0.0254(16) 0.0337(16) 0.0302(15) 0.0030(13) 0.0063(13) 0.0049(13)
C9 0.0269(16) 0.0300(15) 0.0247(14) 0.0037(12) 0.0062(12) 0.0075(12)
C10 0.044(2) 0.0271(16) 0.081(3) 0.0074(17) 0.038(2) 0.0109(14)
C11 0.051(3) 0.089(3) 0.113(4) 0.040(3) 0.042(3) 0.041(2)
C12 0.076(3) 0.048(2) 0.089(3) 0.017(2) 0.060(3) 0.022(2)
C13 0.077(3) 0.0300(19) 0.163(5) 0.007(2) 0.079(3) 0.0160(19)
C14 0.0346(19) 0.0331(17) 0.053(2) -0.0047(15) 0.0097(16) -0.0020(14)
C15 0.050(2) 0.046(2) 0.054(2) -0.0062(18) 0.0017(18) -0.0030(17)
C16 0.056(2) 0.047(2) 0.068(3) 0.0072(19) 0.024(2) -0.0089(18)
C17 0.030(2) 0.052(2) 0.082(3) -0.015(2) 0.0100(19) -0.0058(16)
C18 0.0212(15) 0.0321(15) 0.0272(15) 0.0021(12) 0.0044(12) 0.0058(12)
C19 0.0193(14) 0.0258(14) 0.0255(14) 0.0038(12) 0.0034(11) 0.0058(11)
C20 0.0192(15) 0.0327(15) 0.0248(14) 0.0085(12) 0.0048(12) 0.0070(12)
C21 0.0292(17) 0.0279(15) 0.0301(15) 0.0033(12) 0.0077(13) 0.0018(12)
C22 0.0320(17) 0.0322(15) 0.0270(15) 0.0011(13) 0.0076(13) 0.0063(13)
C23 0.0224(16) 0.0388(16) 0.0289(15) 0.0050(13) 0.0071(12) 0.0089(13)
C24 0.0187(15) 0.0324(15) 0.0296(15) 0.0072(13) 0.0047(12) 0.0028(12)
C25 0.0344(19) 0.0462(18) 0.0400(18) 0.0028(15) 0.0177(15) 0.0070(15)
C26 0.0208(15) 0.0280(14) 0.0356(16) 0.0097(12) 0.0100(12) 0.0044(12)
C27 0.0249(16) 0.0242(14) 0.0305(15) 0.0058(12) 0.0086(12) 0.0076(12)
C28 0.0241(16) 0.0267(14) 0.0314(15) 0.0100(12) 0.0117(12) 0.0092(12)
C29 0.0241(16) 0.0273(14) 0.0307(15) 0.0043(12) 0.0060(12) 0.0053(12)
C30 0.0329(18) 0.0408(17) 0.0263(15) 0.0055(13) 0.0044(13) 0.0052(14)
C31 0.0353(19) 0.0378(17) 0.0329(17) 0.0069(14) 0.0107(14) 0.0057(14)
C32 0.0257(16) 0.0305(15) 0.0342(16) 0.0077(13) 0.0092(13) 0.0032(12)
C33 0.0257(17) 0.0383(16) 0.0339(16) 0.0040(13) 0.0056(13) 0.0040(13)
C34 0.0303(19) 0.071(2) 0.0381(18) 0.0029(17) -0.0023(15) -0.0007(17)
C35 0.0239(17) 0.0418(17) 0.0449(18) 0.0094(15) 0.0057(14) 0.0082(13)
C36 0.0304(18) 0.0383(17) 0.053(2) 0.0006(16) 0.0133(15) -0.0014(14)
C37 0.051(2) 0.063(2) 0.0360(18) 0.0122(17) 0.0194(16) 0.0021(18)
C38 0.052(3) 0.075(3) 0.042(2) 0.002(2) 0.027(2) 0.006(2)
C39 0.054(3) 0.149(7) 0.030(2) 0.021(3) 0.011(2) -0.013(4)
C40 0.059(3) 0.079(3) 0.055(3) 0.037(2) 0.024(2) 0.006(2)

loop_
_atom_type_symbol
_atom_type_description
_atom_type_scat_dispersion_real
_atom_type_scat_dispersion_imag
_atom_type_scat_source
C C 0.0033 0.0016 'International Tables Vol C Tables 4.2.6.8 and 6.1.1.4'
H H 0.0000 0.0000 'International Tables Vol C Tables 4.2.6.8 and 6.1.1.4'
N N 0.0061 0.0033 'International Tables Vol C Tables 4.2.6.8 and 6.1.1.4'
O O 0.0106 0.0060 'International Tables Vol C Tables 4.2.6.8 and 6.1.1.4'
Zr Zr -2.9673 0.5597 'International Tables Vol C Tables 4.2.6.8 and 6.1.1.4'

loop_
_geom_angle_atom_site_label_1
_geom_angle_atom_site_label_2
_geom_angle_atom_site_label_3
_geom_angle
_geom_angle_site_symmetry_1
_geom_angle_site_symmetry_3
_geom_angle_publ_flag
O1 Zr O2 103.92(8) . . ?
O1 Zr O4 92.87(8) . . ?
O2 Zr O4 107.91(8) . . ?
O1 Zr O3 111.15(8) . . ?
O2 Zr O3 136.43(7) . . ?
O4 Zr O3 95.55(7) . . ?
O1 Zr O3 85.63(8) . 2_566 ?
O2 Zr O3 91.10(7) . 2_566 ?
O4 Zr O3 160.68(7) . 2_566 ?
O3 Zr O3 67.32(8) . 2_566 ?
O1 Zr N1 168.86(8) . . ?
O2 Zr N1 78.16(7) . . ?
O4 Zr N1 76.16(8) . . ?
O3 Zr N1 72.44(7) . . ?
O3 Zr N1 105.35(7) 2_566 . ?
C1 O1 Zr 173.7(2) . . ?
C19 N1 C18 112.1(2) . . ?
C19 N1 C26 110.6(2) . . ?
C18 N1 C26 110.6(2) . . ?
C19 N1 Zr 107.37(15) . . ?
C18 N1 Zr 105.75(16) . . ?
C26 N1 Zr 110.24(15) . . ?
O1 C1 C2 109.4(3) . . ?
O1 C1 C3 109.2(3) . . ?
C2 C1 C3 112.7(3) . . ?
O1 C1 H1 108.5 . . ?
C2 C1 H1 108.5 . . ?
C3 C1 H1 108.5 . . ?
C4 O2 Zr 143.55(17) . . ?
C1 C2 H2A 109.5 . . ?
C1 C2 H2B 109.5 . . ?
H2A C2 H2B 109.5 . . ?
C1 C2 H2C 109.5 . . ?
H2A C2 H2C 109.5 . . ?
H2B C2 H2C 109.5 . . ?
C20 O3 Zr 117.56(16) . . ?
C20 O3 Zr 116.23(15) . 2_566 ?
Zr O3 Zr 112.68(8) . 2_566 ?
C1 C3 H3A 109.5 . . ?
C1 C3 H3B 109.5 . . ?
H3A C3 H3B 109.5 . . ?
C1 C3 H3C 109.5 . . ?
H3A C3 H3C 109.5 . . ?
H3B C3 H3C 109.5 . . ?
C28 O4 Zr 145.46(17) . . ?
O2 C4 C9 118.1(2) . . ?
O2 C4 C5 121.6(3) . . ?
C9 C4 C5 120.3(3) . . ?
C6 C5 C4 116.5(3) . . ?
C6 C5 C10 120.9(3) . . ?
C4 C5 C10 122.5(3) . . ?
C5 C6 C7 124.8(3) . . ?
C5 C6 H6 117.6 . . ?
C7 C6 H6 117.6 . . ?
C8 C7 C6 116.9(3) . . ?
C8 C7 C14 123.0(3) . . ?
C6 C7 C14 120.1(3) . . ?
C7 C8 C9 121.3(3) . . ?
C7 C8 H8 119.3 . . ?
C9 C8 H8 119.3 . . ?
C8 C9 C4 120.2(3) . . ?
C8 C9 C18 119.5(3) . . ?
C4 C9 C18 120.2(3) . . ?
C12 C10 C13 108.7(3) . . ?
C12 C10 C5 110.8(3) . . ?
C13 C10 C5 111.8(3) . . ?
C12 C10 C11 108.0(3) . . ?
C13 C10 C11 106.7(4) . . ?
C5 C10 C11 110.7(3) . . ?
C10 C11 H11A 109.5 . . ?
C10 C11 H11B 109.5 . . ?
H11A C11 H11B 109.5 . . ?
C10 C11 H11C 109.5 . . ?
H11A C11 H11C 109.5 . . ?
H11B C11 H11C 109.5 . . ?
C10 C12 H12A 109.5 . . ?
C10 C12 H12B 109.5 . . ?
H12A C12 H12B 109.5 . . ?
C10 C12 H12C 109.5 . . ?
H12A C12 H12C 109.5 . . ?
H12B C12 H12C 109.5 . . ?
C10 C13 H13A 109.5 . . ?
C10 C13 H13B 109.5 . . ?
H13A C13 H13B 109.5 . . ?
C10 C13 H13C 109.5 . . ?
H13A C13 H13C 109.5 . . ?
H13B C13 H13C 109.5 . . ?
C16 C14 C17 109.1(3) . . ?
C16 C14 C7 108.8(3) . . ?
C17 C14 C7 112.4(3) . . ?
C16 C14 C15 109.4(3) . . ?
C17 C14 C15 107.8(3) . . ?
C7 C14 C15 109.3(3) . . ?
C14 C15 H15A 109.5 . . ?
C14 C15 H15B 109.5 . . ?
H15A C15 H15B 109.5 . . ?
C14 C15 H15C 109.5 . . ?
H15A C15 H15C 109.5 . . ?
H15B C15 H15C 109.5 . . ?
C14 C16 H16A 109.5 . . ?
C14 C16 H16B 109.5 . . ?
H16A C16 H16B 109.5 . . ?
C14 C16 H16C 109.5 . . ?
H16A C16 H16C 109.5 . . ?
H16B C16 H16C 109.5 . . ?
C14 C17 H17A 109.5 . . ?
C14 C17 H17B 109.5 . . ?
H17A C17 H17B 109.5 . . ?
C14 C17 H17C 109.5 . . ?
H17A C17 H17C 109.5 . . ?
H17B C17 H17C 109.5 . . ?
N1 C18 C9 112.8(2) . . ?
N1 C18 H18A 109.0 . . ?
C9 C18 H18A 109.0 . . ?
N1 C18 H18B 109.0 . . ?
C9 C18 H18B 109.0 . . ?
H18A C18 H18B 107.8 . . ?
C24 C19 C20 120.5(2) . . ?
C24 C19 N1 122.9(2) . . ?
C20 C19 N1 116.5(2) . . ?
O3 C20 C19 119.3(2) . . ?
O3 C20 C21 121.2(2) . . ?
C19 C20 C21 119.4(3) . . ?
C22 C21 C20 119.5(3) . . ?
C22 C21 H21 120.2 . . ?
C20 C21 H21 120.2 . . ?
C21 C22 C23 122.0(3) . . ?
C21 C22 H22 119.0 . . ?
C23 C22 H22 119.0 . . ?
C22 C23 C24 117.7(3) . . ?
C22 C23 C25 121.1(3) . . ?
C24 C23 C25 121.1(3) . . ?
C19 C24 C23 120.8(3) . . ?
C19 C24 H24 119.6 . . ?
C23 C24 H24 119.6 . . ?
C23 C25 H25A 109.5 . . ?
C23 C25 H25B 109.5 . . ?
H25A C25 H25B 109.5 . . ?
C23 C25 H25C 109.5 . . ?
H25A C25 H25C 109.5 . . ?
H25B C25 H25C 109.5 . . ?
C27 C26 N1 112.6(2) . . ?
C27 C26 H26A 109.1 . . ?
N1 C26 H26A 109.1 . . ?
C27 C26 H26B 109.1 . . ?
N1 C26 H26B 109.1 . . ?
H26A C26 H26B 107.8 . . ?
C32 C27 C28 119.9(3) . . ?
C32 C27 C26 121.2(3) . . ?
C28 C27 C26 118.8(2) . . ?
O4 C28 C27 117.8(2) . . ?
O4 C28 C29 121.7(2) . . ?
C27 C28 C29 120.5(3) . . ?
C30 C29 C28 116.4(3) . . ?
C30 C29 C33 122.1(3) . . ?
C28 C29 C33 121.4(3) . . ?
C31 C30 C29 124.6(3) . . ?
C31 C30 H30 117.7 . . ?
C29 C30 H30 117.7 . . ?
C32 C31 C30 116.6(3) . . ?
C32 C31 C37 120.5(3) . . ?
C30 C31 C37 122.9(3) . . ?
C27 C32 C31 121.9(3) . . ?
C27 C32 H32 119.1 . . ?
C31 C32 H32 119.1 . . ?
C29 C33 C35 109.5(2) . . ?
C29 C33 C34 112.8(3) . . ?
C35 C33 C34 106.9(3) . . ?
C29 C33 C36 109.7(2) . . ?
C35 C33 C36 110.5(3) . . ?
C34 C33 C36 107.3(3) . . ?
C33 C34 H34A 109.5 . . ?
C33 C34 H34B 109.5 . . ?
H34A C34 H34B 109.5 . . ?
C33 C34 H34C 109.5 . . ?
H34A C34 H34C 109.5 . . ?
H34B C34 H34C 109.5 . . ?
C33 C35 H35A 109.5 . . ?
C33 C35 H35B 109.5 . . ?
H35A C35 H35B 109.5 . . ?
C33 C35 H35C 109.5 . . ?
H35A C35 H35C 109.5 . . ?
H35B C35 H35C 109.5 . . ?
C33 C36 H36A 109.5 . . ?
C33 C36 H36B 109.5 . . ?
H36A C36 H36B 109.5 . . ?
C33 C36 H36C 109.5 . . ?
H36A C36 H36C 109.5 . . ?
H36B C36 H36C 109.5 . . ?
C40A C37 C39 123.0(12) . . ?
C40A C37 C31 122.8(12) . . ?
C39 C37 C31 113.9(3) . . ?
C40A C37 C40 56.4(12) . . ?
C39 C37 C40 111.7(4) . . ?
C31 C37 C40 108.4(3) . . ?
C40A C37 C38 49.6(12) . . ?
C39 C37 C38 107.9(4) . . ?
C31 C37 C38 108.6(3) . . ?
C40 C37 C38 106.1(3) . . ?
C40A C37 C38A 115.4(16) . . ?
C39 C37 C38A 35.1(10) . . ?
C31 C37 C38A 106.9(11) . . ?
C40 C37 C38A 140.4(11) . . ?
C38 C37 C38A 78.7(11) . . ?
C40A C37 C39A 107.4(15) . . ?
C39 C37 C39A 59.3(9) . . ?
C31 C37 C39A 105.7(9) . . ?
C40 C37 C39A 59.2(9) . . ?
C38 C37 C39A 145.6(9) . . ?
C38A C37 C39A 94.4(14) . . ?
C37 C38 H38A 109.5 . . ?
C37 C38 H38B 109.5 . . ?
H38A C38 H38B 109.5 . . ?
C37 C38 H38C 109.5 . . ?
H38A C38 H38C 109.5 . . ?
H38B C38 H38C 109.5 . . ?
C37 C39 H39A 109.5 . . ?
C37 C39 H39B 109.5 . . ?
H39A C39 H39B 109.5 . . ?
C37 C39 H39C 109.5 . . ?
H39A C39 H39C 109.5 . . ?
H39B C39 H39C 109.5 . . ?
C37 C40 H40A 109.5 . . ?
C37 C40 H40B 109.5 . . ?
H40A C40 H40B 109.5 . . ?
C37 C40 H40C 109.5 . . ?
H40A C40 H40C 109.5 . . ?
H40B C40 H40C 109.5 . . ?
C37 C38A H38D 109.5 . . ?
C37 C38A H38E 109.5 . . ?
H38D C38A H38E 109.5 . . ?
C37 C38A H38F 109.5 . . ?
H38D C38A H38F 109.5 . . ?
H38E C38A H38F 109.5 . . ?
C37 C39A H39D 109.5 . . ?
C37 C39A H39E 109.5 . . ?
H39D C39A H39E 109.5 . . ?
C37 C39A H39F 109.5 . . ?
H39D C39A H39F 109.5 . . ?
H39E C39A H39F 109.5 . . ?
C37 C40A H40D 109.5 . . ?
C37 C40A H40E 109.5 . . ?
H40D C40A H40E 109.5 . . ?
C37 C40A H40F 109.5 . . ?
H40D C40A H40F 109.5 . . ?
H40E C40A H40F 109.5 . . ?
C53 C52 C57 120.0 . . ?
C53 C52 C51 116.0(16) . . ?
C57 C52 C51 123.5(15) . . ?
C54 C53 C52 120.0 . . ?
C54 C53 H53 120.0 . . ?
C52 C53 H53 120.0 . . ?
C55 C54 C53 120.0 . . ?
C55 C54 H54 120.0 . . ?
C53 C54 H54 120.0 . . ?
C54 C55 C56 120.0 . . ?
C54 C55 H55 120.0 . . ?
C56 C55 H55 120.0 . . ?
C57 C56 C55 120.0 . . ?
C57 C56 H56 120.0 . . ?
C55 C56 H56 120.0 . . ?
C56 C57 C52 120.0 . . ?
C56 C57 H57 120.0 . . ?
C52 C57 H57 120.0 . . ?
C62 C61 H61A 109.5 . . ?
C62 C61 H61B 109.5 . . ?
H61A C61 H61B 109.5 . . ?
C62 C61 H61C 109.5 . . ?
H61A C61 H61C 109.5 . . ?
H61B C61 H61C 109.5 . . ?
C61 C62 C63 93(2) . . ?
C61 C62 H62A 113.1 . . ?
C63 C62 H62A 113.1 . . ?
C61 C62 H62B 113.1 . . ?
C63 C62 H62B 113.1 . . ?
H62A C62 H62B 110.4 . . ?
C62 C63 C64 103(2) . . ?
C62 C63 H63A 111.1 . . ?
C64 C63 H63A 111.1 . . ?
C62 C63 H63B 111.1 . . ?
C64 C63 H63B 111.1 . . ?
H63A C63 H63B 109.0 . . ?
C65 C64 C63 124.4(19) . . ?
C65 C64 H64A 106.2 . . ?
C63 C64 H64A 106.2 . . ?
C65 C64 H64B 106.2 . . ?
C63 C64 H64B 106.2 . . ?
H64A C64 H64B 106.4 . . ?
C64 C65 C66 127.4(18) . . ?
C64 C65 H65A 105.5 . . ?
C66 C65 H65A 105.5 . . ?
C64 C65 H65B 105.5 . . ?
C66 C65 H65B 105.5 . . ?
H65A C65 H65B 106.0 . . ?
C65 C66 H66A 109.5 . . ?
C65 C66 H66B 109.5 . . ?
H66A C66 H66B 109.5 . . ?
C65 C66 H66C 109.5 . . ?
H66A C66 H66C 109.5 . . ?
H66B C66 H66C 109.5 . . ?
C72 C71 H71A 109.5 . . ?
C72 C71 H71B 109.5 . . ?
H71A C71 H71B 109.5 . . ?
C72 C71 H71C 109.5 . . ?
H71A C71 H71C 109.5 . . ?
H71B C71 H71C 109.5 . . ?
C71 C72 C73 117(3) . . ?
C71 C72 H72A 108.1 . . ?
C73 C72 H72A 108.1 . . ?
C71 C72 H72B 108.1 . . ?
C73 C72 H72B 108.1 . . ?
H72A C72 H72B 107.3 . . ?
C72 C73 C74 133(3) . . ?
C72 C73 H73A 103.9 . . ?
C74 C73 H73A 103.9 . . ?
C72 C73 H73B 103.9 . . ?
C74 C73 H73B 103.9 . . ?
H73A C73 H73B 105.4 . . ?
C73 C74 C75 96(3) . . ?
C73 C74 H74A 112.6 . . ?
C75 C74 H74A 112.6 . . ?
C73 C74 H74B 112.6 . . ?
C75 C74 H74B 112.6 . . ?
H74A C74 H74B 110.1 . . ?
C74 C75 C76 85(2) . . ?
C74 C75 H75A 114.5 . . ?
C76 C75 H75A 114.5 . . ?
C74 C75 H75B 114.5 . . ?
C76 C75 H75B 114.5 . . ?
H75A C75 H75B 111.6 . . ?
C75 C76 H76A 109.5 . . ?
C75 C76 H76B 109.5 . . ?
H76A C76 H76B 109.5 . . ?
C75 C76 H76C 109.5 . . ?
H76A C76 H76C 109.5 . . ?
H76B C76 H76C 109.5 . . ?

loop_
_geom_bond_atom_site_label_1
_geom_bond_atom_site_label_2
_geom_bond_distance
_geom_bond_site_symmetry_2
_geom_bond_publ_flag
Zr O1 1.9129(19) . ?
Zr O2 1.9808(19) . ?
Zr O4 1.9904(19) . ?
Zr O3 2.1458(18) . ?
Zr O3 2.3030(19) 2_566 ?
Zr N1 2.447(2) . ?
O1 C1 1.425(3) . ?
N1 C19 1.469(3) . ?
N1 C18 1.499(3) . ?
N1 C26 1.499(4) . ?
C1 C2 1.508(5) . ?
C1 C3 1.514(5) . ?
C1 H1 1.0000 . ?
O2 C4 1.368(3) . ?
C2 H2A 0.9800 . ?
C2 H2B 0.9800 . ?
C2 H2C 0.9800 . ?
O3 C20 1.378(3) . ?
O3 Zr 2.3030(19) 2_566 ?
C3 H3A 0.9800 . ?
C3 H3B 0.9800 . ?
C3 H3C 0.9800 . ?
O4 C28 1.361(3) . ?
C4 C9 1.402(4) . ?
C4 C5 1.412(4) . ?
C5 C6 1.389(4) . ?
C5 C10 1.544(4) . ?
C6 C7 1.391(4) . ?
C6 H6 0.9500 . ?
C7 C8 1.388(4) . ?
C7 C14 1.537(4) . ?
C8 C9 1.389(4) . ?
C8 H8 0.9500 . ?
C9 C18 1.510(4) . ?
C10 C12 1.520(5) . ?
C10 C13 1.532(4) . ?
C10 C11 1.556(6) . ?
C11 H11A 0.9800 . ?
C11 H11B 0.9800 . ?
C11 H11C 0.9800 . ?
C12 H12A 0.9800 . ?
C12 H12B 0.9800 . ?
C12 H12C 0.9800 . ?
C13 H13A 0.9800 . ?
C13 H13B 0.9800 . ?
C13 H13C 0.9800 . ?
C14 C16 1.532(5) . ?
C14 C17 1.537(5) . ?
C14 C15 1.543(5) . ?
C15 H15A 0.9800 . ?
C15 H15B 0.9800 . ?
C15 H15C 0.9800 . ?
C16 H16A 0.9800 . ?
C16 H16B 0.9800 . ?
C16 H16C 0.9800 . ?
C17 H17A 0.9800 . ?
C17 H17B 0.9800 . ?
C17 H17C 0.9800 . ?
C18 H18A 0.9900 . ?
C18 H18B 0.9900 . ?
C19 C24 1.386(4) . ?
C19 C20 1.386(4) . ?
C20 C21 1.390(4) . ?
C21 C22 1.384(4) . ?
C21 H21 0.9500 . ?
C22 C23 1.388(4) . ?
C22 H22 0.9500 . ?
C23 C24 1.398(4) . ?
C23 C25 1.503(4) . ?
C24 H24 0.9500 . ?
C25 H25A 0.9800 . ?
C25 H25B 0.9800 . ?
C25 H25C 0.9800 . ?
C26 C27 1.498(4) . ?
C26 H26A 0.9900 . ?
C26 H26B 0.9900 . ?
C27 C32 1.385(4) . ?
C27 C28 1.398(4) . ?
C28 C29 1.408(4) . ?
C29 C30 1.399(4) . ?
C29 C33 1.526(4) . ?
C30 C31 1.389(4) . ?
C30 H30 0.9500 . ?
C31 C32 1.387(4) . ?
C31 C37 1.530(4) . ?
C32 H32 0.9500 . ?
C33 C35 1.536(4) . ?
C33 C34 1.538(4) . ?
C33 C36 1.541(4) . ?
C34 H34A 0.9800 . ?
C34 H34B 0.9800 . ?
C34 H34C 0.9800 . ?
C35 H35A 0.9800 . ?
C35 H35B 0.9800 . ?
C35 H35C 0.9800 . ?
C36 H36A 0.9800 . ?
C36 H36B 0.9800 . ?
C36 H36C 0.9800 . ?
C37 C40A 1.420(17) . ?
C37 C39 1.482(5) . ?
C37 C40 1.540(6) . ?
C37 C38 1.570(6) . ?
C37 C38A 1.583(16) . ?
C37 C39A 1.615(16) . ?
C38 H38A 0.9800 . ?
C38 H38B 0.9800 . ?
C38 H38C 0.9800 . ?
C39 H39A 0.9800 . ?
C39 H39B 0.9800 . ?
C39 H39C 0.9800 . ?
C40 H40A 0.9800 . ?
C40 H40B 0.9800 . ?
C40 H40C 0.9800 . ?
C38A H38D 0.9800 . ?
C38A H38E 0.9800 . ?
C38A H38F 0.9800 . ?
C39A H39D 0.9800 . ?
C39A H39E 0.9800 . ?
C39A H39F 0.9800 . ?
C40A H40D 0.9800 . ?
C40A H40E 0.9800 . ?
C40A H40F 0.9800 . ?
C51 C52 1.501(16) . ?
C51 H51A 0.9800 . ?
C51 H51B 0.9800 . ?
C51 H51C 0.9800 . ?
C52 C53 1.3900 . ?
C52 C57 1.3900 . ?
C53 C54 1.3900 . ?
C53 H53 0.9500 . ?
C54 C55 1.3900 . ?
C54 H54 0.9500 . ?
C55 C56 1.3900 . ?
C55 H55 0.9500 . ?
C56 C57 1.3900 . ?
C56 H56 0.9500 . ?
C57 H57 0.9500 . ?
C61 C62 1.518(17) . ?
C61 H61A 0.9800 . ?
C61 H61B 0.9800 . ?
C61 H61C 0.9800 . ?
C62 C63 1.52(2) . ?
C62 H62A 0.9900 . ?
C62 H62B 0.9900 . ?
C63 C64 1.53(2) . ?
C63 H63A 0.9900 . ?
C63 H63B 0.9900 . ?
C64 C65 1.488(18) . ?
C64 H64A 0.9900 . ?
C64 H64B 0.9900 . ?
C65 C66 1.544(16) . ?
C65 H65A 0.9900 . ?
C65 H65B 0.9900 . ?
C66 H66A 0.9800 . ?
C66 H66B 0.9800 . ?
C66 H66C 0.9800 . ?
C71 C72 1.50(2) . ?
C71 H71A 0.9800 . ?
C71 H71B 0.9800 . ?
C71 H71C 0.9800 . ?
C72 C73 1.51(2) . ?
C72 H72A 0.9900 . ?
C72 H72B 0.9900 . ?
C73 C74 1.51(2) . ?
C73 H73A 0.9900 . ?
C73 H73B 0.9900 . ?
C74 C75 1.52(2) . ?
C74 H74A 0.9900 . ?
C74 H74B 0.9900 . ?
C75 C76 1.525(19) . ?
C75 H75A 0.9900 . ?
C75 H75B 0.9900 . ?
C76 H76A 0.9800 . ?
C76 H76B 0.9800 . ?
C76 H76C 0.9800 . ?
